data_4128213
loop_
_publ_author_name
'Moreno, Juan J.'
'Espada, Mar\'ia F'
'Campos, Jes\'us'
'L\'opez-Serrano, Joaqu\'in'
'Macgregor, Stuart A.'
'Carmona, Ernesto'

_publ_section_title
;
 Base-Promoted, Remote C-H Activation at a Cationic
 (\h<sup>5</sup>-C<sub>5</sub>Me<sub>5</sub>)Ir(III) Center Involving
 Reversible C-C Bond Formation of Bound C<sub>5</sub>Me<sub>5</sub>.
;
_journal_issue 6
_journal_name_full 'Journal of the American Chemical Society'
_journal_page_first 2205
_journal_page_last 2210
_journal_paper_doi 10.1021/jacs.8b11752
_journal_volume 141
_journal_year 2019
_chemical_formula_moiety 'C42 H57 Ir P, C32 H12 B F24'
_chemical_formula_sum 'C74 H69 B F24 Ir P'
_chemical_formula_weight 1648.27
_space_group_crystal_system monoclinic
_space_group_IT_number 14
_space_group_name_Hall '-P 2ybc'
_space_group_name_H-M_alt 'P 1 21/c 1'
_symmetry_space_group_name_Hall '-P 2ybc'
_symmetry_space_group_name_H-M 'P 1 21/c 1'
_atom_sites_solution_hydrogens geom
_atom_sites_solution_primary direct
_atom_sites_solution_secondary difmap
_audit_creation_date 2018-05-28
_audit_creation_method
;
Olex2 1.2
(compiled 2018.04.26 svn.r3504 for OlexSys, GUI svn.r5497)
;
_cell_angle_alpha 90.00
_cell_angle_beta 99.6950(10)
_cell_angle_gamma 90.00
_cell_formula_units_Z 4
_cell_length_a 17.5592(10)
_cell_length_b 20.0983(12)
_cell_length_c 20.2944(11)
_cell_measurement_reflns_used 9093
_cell_measurement_temperature 173(2)
_cell_measurement_theta_max 33.03
_cell_measurement_theta_min 2.27
_cell_volume 7059.8(7)
_computing_cell_refinement 'SAINT v7.68A (Bruker, 2009)'
_computing_data_reduction 'SAINT v7.68A (Bruker, 2009)'
_computing_molecular_graphics 'Olex2 (Dolomanov et al., 2009)'
_computing_publication_material 'Olex2 (Dolomanov et al., 2009)'
_computing_structure_refinement 'XL (Sheldrick, 2008)'
_computing_structure_solution 'SHELXS-97 (Sheldrick, 2008)'
_diffrn_ambient_temperature 173
_diffrn_measured_fraction_theta_full 0.998
_diffrn_measured_fraction_theta_max 0.998
_diffrn_measurement_device_type 'Bruker APEX-II CCD'
_diffrn_measurement_method '\f and \w scans'
_diffrn_radiation_monochromator graphite
_diffrn_radiation_type MoK\a
_diffrn_radiation_wavelength 0.71073
_diffrn_reflns_av_R_equivalents 0.0244
_diffrn_reflns_av_unetI/netI 0.0126
_diffrn_reflns_limit_h_max 21
_diffrn_reflns_limit_h_min -20
_diffrn_reflns_limit_k_max 19
_diffrn_reflns_limit_k_min -24
_diffrn_reflns_limit_l_max 24
_diffrn_reflns_limit_l_min -22
_diffrn_reflns_number 120133
_diffrn_reflns_theta_full 25.25
_diffrn_reflns_theta_max 25.25
_diffrn_reflns_theta_min 2.27
_diffrn_source 'fine-focus sealed tube'
_diffrn_standards_number 0
_exptl_absorpt_coefficient_mu 2.020
_exptl_absorpt_correction_T_max 0.7467
_exptl_absorpt_correction_T_min 0.6007
_exptl_absorpt_correction_type multi-scan
_exptl_absorpt_process_details
;
SADABS-2008/1 (Bruker,2008) was used for absorption correction.
wR2(int) was 0.0641 before and 0.0406 after correction.
The Ratio of minimum to maximum transmission is 0.8045.
The \l/2 correction factor is 0.0015.
;
_exptl_crystal_density_diffrn 1.551
_exptl_crystal_density_method 'not measured'
_exptl_crystal_description prism
_exptl_crystal_F_000 3304
_exptl_crystal_size_max 0.25
_exptl_crystal_size_mid 0.14
_exptl_crystal_size_min 0.08
_refine_diff_density_max 1.103
_refine_diff_density_min -0.578
_refine_diff_density_rms 0.061
_refine_ls_extinction_method none
_refine_ls_goodness_of_fit_ref 1.043
_refine_ls_hydrogen_treatment constr
_refine_ls_matrix_type full
_refine_ls_number_parameters 923
_refine_ls_number_reflns 12750
_refine_ls_number_restraints 0
_refine_ls_restrained_S_all 1.043
_refine_ls_R_factor_all 0.0288
_refine_ls_R_factor_gt 0.0239
_refine_ls_shift/su_max 0.005
_refine_ls_shift/su_mean 0.000
_refine_ls_structure_factor_coef Fsqd
_refine_ls_weighting_details 'calc w=1/[\s^2^(Fo^2^)+(0.0309P)^2^+8.2671P] where P=(Fo^2^+2Fc^2^)/3'
_refine_ls_weighting_scheme calc
_refine_ls_wR_factor_gt 0.0597
_refine_ls_wR_factor_ref 0.0623
_reflns_number_gt 11508
_reflns_number_total 12750
_reflns_threshold_expression >2sigma(I)
_cod_data_source_file ja8b11752_si_004.cif
_cod_data_source_block mf00915a_0m
_cod_database_code 4128213
_olex2_refinement_description
;
1. Fixed Uiso
 At 1.2 times of:
  All C(H) groups
 At 1.5 times of:
  All C(H,H,H) groups
2.a Ternary CH refined with riding coordinates:
 C35(H35), C38(H38), C23(H23)
2.b Me refined with riding coordinates:
 C27(H27A,H27B,H27C), C28(H28A,H28B,H28C)
2.c Aromatic/amide H refined with riding coordinates:
 C20(H20), C21(H21), C13(H13), C14(H14), C15(H15), C31(H31), C32(H32),
 C33(H33), C72(H72), C56(H56), C70(H70), C68(H68), C48(H48), C46(H46), C44(H44),
  C54(H54), C52(H52), C60(H60), C62(H62), C64(H64), C19(H19)
2.d Idealised Me refined as rotating group:
 C6(H6A,H6B,H6C), C7(H7A,H7B,H7C), C8(H8A,H8B,H8C), C9(H9A,H9B,H9C), C10(H10A,
 H10B,H10C), C41(H41A,H41B,H41C), C42(H42A,H42B,H42C), C36(H36A,H36B,H36C),
 C37(H37A,H37B,H37C), C39(H39A,H39B,H39C), C40(H40A,H40B,H40C), C25(H25A,H25B,
 H25C), C24(H24A,H24B,H24C)
;
_olex2_submission_special_instructions 'No special instructions were received'

loop_
_space_group_symop_id
_space_group_symop_operation_xyz
1 'x, y, z'
2 '-x, y+1/2, -z+1/2'
3 '-x, -y, -z'
4 'x, -y-1/2, z-1/2'

loop_
_atom_site_label
_atom_site_type_symbol
_atom_site_fract_x
_atom_site_fract_y
_atom_site_fract_z
_atom_site_U_iso_or_equiv
_atom_site_adp_type
_atom_site_occupancy
_atom_site_calc_flag
_atom_site_refinement_flags_posn
Ir1 Ir 0.252521(5) -0.357151(5) 0.078033(4) 0.02449(4) Uani 1 d .
C26 C 0.14049(16) -0.30396(16) 0.05128(14) 0.0405(7) Uani 1 d .
C18 C 0.14608(14) -0.33477(14) 0.11715(13) 0.0330(6) Uani 1 d .
P1 P 0.32475(4) -0.26270(3) 0.09462(3) 0.02798(14) Uani 1 d .
F1 F 0.42884(18) 0.1522(3) -0.02386(13) 0.164(2) Uani 1 d .
F2 F -0.02073(14) 0.05197(14) -0.08806(11) 0.0861(8) Uani 1 d .
F3 F 0.10029(14) 0.05345(12) -0.08792(11) 0.0781(7) Uani 1 d .
F4 F 0.29758(19) 0.41956(15) 0.33241(16) 0.1219(12) Uani 1 d .
F5 F 0.23504(14) 0.3485(2) 0.37647(10) 0.1184(14) Uani 1 d .
F6 F 0.32869(13) 0.32079(16) 0.33074(11) 0.0905(9) Uani 1 d .
F7 F -0.00284(10) 0.44221(9) 0.12701(9) 0.0494(4) Uani 1 d .
F8 F 0.00164(10) 0.44555(9) 0.23354(9) 0.0498(4) Uani 1 d .
F9 F -0.04181(10) 0.35868(9) 0.17764(11) 0.0530(5) Uani 1 d .
F10 F 0.38417(19) 0.13996(11) 0.30115(10) 0.0883(9) Uani 1 d .
F11 F 0.30536(12) 0.06645(12) 0.26020(10) 0.0689(6) Uani 1 d .
F12 F 0.42415(14) 0.05470(13) 0.25612(11) 0.0855(8) Uani 1 d .
F13 F 0.4940(2) 0.22022(15) 0.0370(3) 0.176(2) Uani 1 d .
F14 F 0.51281(11) 0.11888(11) 0.05195(11) 0.0648(6) Uani 1 d .
F15 F 0.42349(11) 0.36504(10) -0.04392(11) 0.0583(5) Uani 1 d .
F16 F 0.37555(13) 0.46161(11) -0.06185(13) 0.0729(6) Uani 1 d .
F17 F 0.40640(12) 0.42582(12) 0.03837(11) 0.0700(6) Uani 1 d .
F18 F 0.08518(15) 0.41271(14) -0.16322(14) 0.0981(9) Uani 1 d .
F19 F 0.15115(15) 0.3422(2) -0.20764(11) 0.1249(14) Uani 1 d .
F20 F 0.05944(13) 0.31152(13) -0.15855(11) 0.0794(7) Uani 1 d .
F21 F -0.10211(15) 0.10478(19) 0.11896(13) 0.1150(12) Uani 1 d .
F22 F -0.0448(2) 0.17781(16) 0.18247(19) 0.1483(18) Uani 1 d .
F23 F -0.0081(2) 0.0827(2) 0.18826(16) 0.1396(15) Uani 1 d .
F24 F 0.03254(16) 0.13511(11) -0.12633(10) 0.0731(7) Uani 1 d .
C1 C 0.34751(14) -0.43463(13) 0.08402(13) 0.0296(5) Uani 1 d .
C6 C 0.42688(15) -0.43953(15) 0.12603(15) 0.0388(6) Uani 1 d .
H6A H 0.4236 -0.4293 0.1727 0.058 Uiso 1 calc GR
H6B H 0.4616 -0.4077 0.1096 0.058 Uiso 1 calc GR
H6C H 0.4469 -0.4847 0.1231 0.058 Uiso 1 calc GR
C5 C 0.28113(15) -0.46914(13) 0.09594(13) 0.0311(6) Uani 1 d .
C4 C 0.22209(15) -0.46326(13) 0.03827(13) 0.0314(6) Uani 1 d .
C3 C 0.25236(15) -0.42486(14) -0.01052(13) 0.0320(6) Uani 1 d .
C2 C 0.32935(15) -0.40591(13) 0.01768(13) 0.0300(5) Uani 1 d .
C7 C 0.38628(18) -0.37671(15) -0.02220(15) 0.0394(7) Uani 1 d .
H7A H 0.4250 -0.3506 0.0074 0.059 Uiso 1 calc GR
H7B H 0.3589 -0.3479 -0.0574 0.059 Uiso 1 calc GR
H7C H 0.4120 -0.4127 -0.0426 0.059 Uiso 1 calc GR
C8 C 0.21625(19) -0.41380(18) -0.08252(14) 0.0475(8) Uani 1 d .
H8A H 0.2401 -0.4438 -0.1112 0.071 Uiso 1 calc GR
H8B H 0.2245 -0.3676 -0.0950 0.071 Uiso 1 calc GR
H8C H 0.1607 -0.4228 -0.0881 0.071 Uiso 1 calc GR
C9 C 0.14877(16) -0.50305(16) 0.02762(16) 0.0442(7) Uani 1 d .
H9A H 0.1160 -0.4887 -0.0139 0.066 Uiso 1 calc GR
H9B H 0.1213 -0.4960 0.0653 0.066 Uiso 1 calc GR
H9C H 0.1611 -0.5504 0.0245 0.066 Uiso 1 calc GR
C10 C 0.27534(19) -0.51333(15) 0.15419(15) 0.0425(7) Uani 1 d .
H10A H 0.2694 -0.5596 0.1390 0.064 Uiso 1 calc GR
H10B H 0.2304 -0.5003 0.1741 0.064 Uiso 1 calc GR
H10C H 0.3223 -0.5090 0.1876 0.064 Uiso 1 calc GR
C27 C 0.08330(19) -0.3362(2) -0.00396(17) 0.0561(9) Uani 1 d .
H27A H 0.0836 -0.3123 -0.0460 0.084 Uiso 1 calc R
H27B H 0.0314 -0.3344 0.0077 0.084 Uiso 1 calc R
H27C H 0.0980 -0.3827 -0.0092 0.084 Uiso 1 calc R
C20 C 0.11147(18) -0.41949(16) 0.19196(17) 0.0482(8) Uani 1 d .
H20 H 0.0759 -0.4519 0.2022 0.058 Uiso 1 calc R
C21 C 0.17863(18) -0.40533(15) 0.23955(15) 0.0433(7) Uani 1 d .
H21 H 0.1897 -0.4313 0.2791 0.052 Uiso 1 calc R
C22 C 0.22716(16) -0.35535(14) 0.22932(13) 0.0335(6) Uani 1 d .
C17 C 0.21036(14) -0.31539(13) 0.16867(12) 0.0284(5) Uani 1 d .
C16 C 0.22746(15) -0.24236(14) 0.17993(12) 0.0298(5) Uani 1 d .
C11 C 0.28570(14) -0.20964(13) 0.15382(12) 0.0280(5) Uani 1 d .
C41 C 0.42676(15) -0.27215(15) 0.12918(15) 0.0394(7) Uani 1 d .
H41A H 0.4511 -0.2282 0.1352 0.059 Uiso 1 calc GR
H41B H 0.4520 -0.2986 0.0985 0.059 Uiso 1 calc GR
H41C H 0.4321 -0.2948 0.1725 0.059 Uiso 1 calc GR
C42 C 0.3297(2) -0.21354(15) 0.02045(14) 0.0449(7) Uani 1 d .
H42A H 0.3628 -0.1747 0.0327 0.067 Uiso 1 calc GR
H42B H 0.2777 -0.1987 0.0007 0.067 Uiso 1 calc GR
H42C H 0.3513 -0.2407 -0.0120 0.067 Uiso 1 calc GR
C12 C 0.30257(16) -0.14215(13) 0.16960(13) 0.0317(6) Uani 1 d .
C13 C 0.25590(17) -0.10942(15) 0.20834(15) 0.0405(7) Uani 1 d .
H13 H 0.2659 -0.0640 0.2194 0.049 Uiso 1 calc R
C14 C 0.19522(18) -0.14105(15) 0.23131(16) 0.0448(7) Uani 1 d .
H14 H 0.1631 -0.1168 0.2560 0.054 Uiso 1 calc R
C15 C 0.18166(16) -0.20772(15) 0.21829(14) 0.0389(7) Uani 1 d .
H15 H 0.1414 -0.2300 0.2353 0.047 Uiso 1 calc R
C29 C 0.36940(16) -0.10446(13) 0.15003(13) 0.0317(6) Uani 1 d .
C30 C 0.44270(16) -0.11053(14) 0.19073(13) 0.0340(6) Uani 1 d .
C31 C 0.50450(17) -0.07505(15) 0.17327(15) 0.0400(7) Uani 1 d .
H31 H 0.5542 -0.0787 0.2001 0.048 Uiso 1 calc R
C32 C 0.49424(18) -0.03460(15) 0.11731(16) 0.0443(7) Uani 1 d .
H32 H 0.5371 -0.0115 0.1053 0.053 Uiso 1 calc R
C33 C 0.42238(19) -0.02767(14) 0.07903(15) 0.0423(7) Uani 1 d .
H33 H 0.4162 0.0009 0.0412 0.051 Uiso 1 calc R
C34 C 0.35817(17) -0.06149(13) 0.09436(13) 0.0357(6) Uani 1 d .
C35 C 0.27891(19) -0.05033(15) 0.05237(15) 0.0431(7) Uani 1 d .
H35 H 0.2464 -0.0902 0.0579 0.052 Uiso 1 calc R
C36 C 0.2391(2) 0.01066(18) 0.07656(18) 0.0587(9) Uani 1 d .
H36A H 0.2363 0.0056 0.1241 0.088 Uiso 1 calc GR
H36B H 0.1867 0.0147 0.0509 0.088 Uiso 1 calc GR
H36C H 0.2687 0.0507 0.0701 0.088 Uiso 1 calc GR
C37 C 0.2815(2) -0.04253(18) -0.02275(16) 0.0609(10) Uani 1 d .
H37A H 0.2288 -0.0435 -0.0480 0.091 Uiso 1 calc GR
H37B H 0.3115 -0.0791 -0.0375 0.091 Uiso 1 calc GR
H37C H 0.3059 0.0000 -0.0305 0.091 Uiso 1 calc GR
C38 C 0.45477(17) -0.15240(15) 0.25441(14) 0.0400(7) Uani 1 d .
H38 H 0.4154 -0.1888 0.2482 0.048 Uiso 1 calc R
C39 C 0.53486(19) -0.18501(19) 0.27133(18) 0.0549(9) Uani 1 d .
H39A H 0.5738 -0.1507 0.2856 0.082 Uiso 1 calc GR
H39B H 0.5470 -0.2078 0.2317 0.082 Uiso 1 calc GR
H39C H 0.5348 -0.2173 0.3075 0.082 Uiso 1 calc GR
C40 C 0.4408(2) -0.1107(2) 0.31411(16) 0.0601(9) Uani 1 d .
H40A H 0.4779 -0.0739 0.3209 0.090 Uiso 1 calc GR
H40B H 0.4473 -0.1386 0.3543 0.090 Uiso 1 calc GR
H40C H 0.3881 -0.0928 0.3055 0.090 Uiso 1 calc GR
C23 C 0.29873(19) -0.33870(17) 0.28044(14) 0.0451(7) Uani 1 d .
H23 H 0.3304 -0.3063 0.2592 0.054 Uiso 1 calc R
C25 C 0.3489(2) -0.4004(2) 0.30016(18) 0.0653(10) Uani 1 d .
H25A H 0.3952 -0.3875 0.3316 0.098 Uiso 1 calc GR
H25B H 0.3641 -0.4200 0.2601 0.098 Uiso 1 calc GR
H25C H 0.3194 -0.4331 0.3214 0.098 Uiso 1 calc GR
C24 C 0.2786(2) -0.3060(2) 0.34342(16) 0.0682(11) Uani 1 d .
H24A H 0.2503 -0.2646 0.3312 0.102 Uiso 1 calc GR
H24B H 0.3262 -0.2962 0.3746 0.102 Uiso 1 calc GR
H24C H 0.2464 -0.3363 0.3647 0.102 Uiso 1 calc GR
C74 C -0.0362(2) 0.12956(18) 0.14479(16) 0.0486(8) Uani 1 d .
C71 C 0.01649(16) 0.14226(13) 0.09563(14) 0.0327(6) Uani 1 d .
C72 C 0.07629(15) 0.18810(13) 0.11129(12) 0.0301(5) Uani 1 d .
H72 H 0.0828 0.2100 0.1533 0.036 Uiso 1 calc R
C67 C 0.12716(14) 0.20287(13) 0.06687(12) 0.0266(5) Uani 1 d .
C51 C 0.27742(14) 0.20991(12) 0.10554(12) 0.0260(5) Uani 1 d .
C56 C 0.33348(14) 0.20233(13) 0.06445(13) 0.0301(5) Uani 1 d .
H56 H 0.3257 0.2236 0.0220 0.036 Uiso 1 calc R
C55 C 0.40004(15) 0.16491(14) 0.08338(14) 0.0330(6) Uani 1 d .
C58 C 0.4583(2) 0.16391(19) 0.03756(18) 0.0545(9) Uani 1 d .
C73 C 0.04130(19) 0.09068(16) -0.07717(15) 0.0443(7) Uani 1 d .
C69 C 0.05385(15) 0.12262(13) -0.00988(13) 0.0315(6) Uani 1 d .
C70 C 0.00401(15) 0.10977(14) 0.03478(13) 0.0321(6) Uani 1 d .
H70 H -0.0377 0.0794 0.0238 0.039 Uiso 1 calc R
C68 C 0.11480(15) 0.16731(13) 0.00669(13) 0.0300(5) Uani 1 d .
H68 H 0.1493 0.1739 -0.0241 0.036 Uiso 1 calc R
C43 C 0.18353(13) 0.30394(12) 0.14734(12) 0.0254(5) Uani 1 d .
C48 C 0.11323(14) 0.33796(13) 0.14113(12) 0.0281(5) Uani 1 d .
H48 H 0.0781 0.3350 0.1002 0.034 Uiso 1 calc R
C47 C 0.09271(14) 0.37606(13) 0.19269(13) 0.0288(5) Uani 1 d .
C46 C 0.14260(15) 0.38333(14) 0.25254(13) 0.0327(6) Uani 1 d .
H46 H 0.1287 0.4094 0.2877 0.039 Uiso 1 calc R
C45 C 0.21351(15) 0.35148(14) 0.25980(13) 0.0320(6) Uani 1 d .
C44 C 0.23361(14) 0.31270(13) 0.20826(12) 0.0286(5) Uani 1 d .
H44 H 0.2827 0.2916 0.2147 0.034 Uiso 1 calc R
C49 C 0.26763(18) 0.35868(18) 0.32473(16) 0.0488(8) Uani 1 d .
C50 C 0.01342(15) 0.40578(15) 0.18344(14) 0.0362(6) Uani 1 d .
C54 C 0.41298(16) 0.13115(13) 0.14376(14) 0.0329(6) Uani 1 d .
H54 H 0.4589 0.1061 0.1571 0.039 Uiso 1 calc R
C53 C 0.35682(15) 0.13510(13) 0.18399(13) 0.0303(6) Uani 1 d .
C57 C 0.36789(17) 0.09973(15) 0.24946(14) 0.0401(7) Uani 1 d .
C52 C 0.29050(14) 0.17320(13) 0.16513(12) 0.0284(5) Uani 1 d .
H52 H 0.2528 0.1744 0.1936 0.034 Uiso 1 calc R
C59 C 0.20992(14) 0.30425(12) 0.02244(12) 0.0261(5) Uani 1 d .
C60 C 0.27834(15) 0.34158(13) 0.02654(13) 0.0287(5) Uani 1 d .
H60 H 0.3139 0.3416 0.0674 0.034 Uiso 1 calc R
C61 C 0.29596(15) 0.37839(13) -0.02690(14) 0.0315(6) Uani 1 d .
C65 C 0.37464(18) 0.40776(15) -0.02320(16) 0.0422(7) Uani 1 d .
C62 C 0.24429(16) 0.38212(15) -0.08635(14) 0.0372(6) Uani 1 d .
H62 H 0.2562 0.4069 -0.1231 0.045 Uiso 1 calc R
C63 C 0.17457(16) 0.34862(15) -0.09066(14) 0.0358(6) Uani 1 d .
C66 C 0.11859(19) 0.3531(2) -0.15524(16) 0.0534(9) Uani 1 d .
C64 C 0.15779(14) 0.31081(13) -0.03779(13) 0.0303(5) Uani 1 d .
H64 H 0.1094 0.2886 -0.0425 0.036 Uiso 1 calc R
C28 C 0.13483(19) -0.22905(17) 0.04005(16) 0.0522(8) Uani 1 d .
H28A H 0.1316 -0.2195 -0.0077 0.078 Uiso 1 calc R
H28B H 0.1807 -0.2074 0.0652 0.078 Uiso 1 calc R
H28C H 0.0885 -0.2121 0.0554 0.078 Uiso 1 calc R
C19 C 0.09723(16) -0.38795(16) 0.13275(16) 0.0433(7) Uani 1 d .
H19 H 0.0541 -0.4010 0.1006 0.052 Uiso 1 calc R
B3 B 0.19918(16) 0.25543(15) 0.08544(13) 0.0254(6) Uani 1 d .

loop_
_atom_site_aniso_label
_atom_site_aniso_U_11
_atom_site_aniso_U_22
_atom_site_aniso_U_33
_atom_site_aniso_U_23
_atom_site_aniso_U_13
_atom_site_aniso_U_12
Ir1 0.02156(6) 0.03247(6) 0.01928(6) -0.00033(4) 0.00297(4) 0.00250(4)
C26 0.0320(15) 0.0513(18) 0.0350(15) -0.0093(13) -0.0033(12) 0.0145(13)
C18 0.0207(12) 0.0448(15) 0.0342(14) -0.0132(12) 0.0066(10) 0.0036(11)
P1 0.0307(3) 0.0309(3) 0.0244(3) 0.0012(3) 0.0106(3) 0.0012(3)
F1 0.089(2) 0.368(7) 0.0415(14) 0.021(2) 0.0293(14) 0.112(3)
F2 0.0885(16) 0.116(2) 0.0585(13) -0.0445(13) 0.0247(12) -0.0619(15)
F3 0.0854(16) 0.0835(16) 0.0658(14) -0.0377(12) 0.0138(12) 0.0224(13)
F4 0.128(3) 0.103(2) 0.106(2) -0.0263(18) -0.0629(19) -0.0289(19)
F5 0.0521(14) 0.277(4) 0.0254(11) -0.0023(16) 0.0028(10) 0.0023(18)
F6 0.0601(14) 0.153(2) 0.0477(12) -0.0313(14) -0.0206(10) 0.0422(15)
F7 0.0399(9) 0.0621(12) 0.0455(10) 0.0036(9) 0.0048(8) 0.0168(8)
F8 0.0409(9) 0.0612(11) 0.0496(10) -0.0172(9) 0.0141(8) 0.0134(8)
F9 0.0257(9) 0.0576(12) 0.0775(14) -0.0089(9) 0.0137(9) -0.0036(8)
F10 0.156(3) 0.0731(16) 0.0292(11) -0.0020(10) -0.0046(13) -0.0124(15)
F11 0.0655(13) 0.0860(15) 0.0551(12) 0.0313(11) 0.0099(10) -0.0083(12)
F12 0.0873(16) 0.1098(19) 0.0637(14) 0.0445(13) 0.0257(12) 0.0611(15)
F13 0.185(4) 0.0678(18) 0.338(6) 0.026(3) 0.224(4) 0.010(2)
F14 0.0488(11) 0.0821(14) 0.0713(14) 0.0188(11) 0.0323(10) 0.0327(11)
F15 0.0335(10) 0.0633(12) 0.0835(15) -0.0125(10) 0.0251(10) -0.0016(8)
F16 0.0628(13) 0.0565(13) 0.1038(18) 0.0242(12) 0.0271(12) -0.0156(10)
F17 0.0530(12) 0.0976(17) 0.0622(13) -0.0267(12) 0.0177(10) -0.0370(12)
F18 0.0806(17) 0.0920(19) 0.106(2) 0.0393(16) -0.0308(15) 0.0136(15)
F19 0.0618(15) 0.284(5) 0.0275(11) 0.0019(17) 0.0040(10) 0.015(2)
F20 0.0670(14) 0.1086(19) 0.0514(12) 0.0129(12) -0.0222(10) -0.0173(14)
F21 0.0686(16) 0.209(3) 0.0776(17) -0.042(2) 0.0415(14) -0.077(2)
F22 0.189(3) 0.116(2) 0.187(3) -0.093(2) 0.168(3) -0.095(2)
F23 0.131(3) 0.204(4) 0.099(2) 0.084(3) 0.063(2) 0.015(3)
F24 0.118(2) 0.0684(14) 0.0295(10) -0.0067(9) 0.0034(11) -0.0054(13)
C1 0.0274(13) 0.0322(14) 0.0287(13) -0.0027(11) 0.0033(10) 0.0050(11)
C6 0.0280(14) 0.0415(16) 0.0439(16) 0.0001(13) -0.0027(12) 0.0066(12)
C5 0.0340(14) 0.0308(14) 0.0295(13) -0.0005(11) 0.0087(11) 0.0035(11)
C4 0.0284(13) 0.0343(14) 0.0325(14) -0.0095(11) 0.0084(11) 0.0009(11)
C3 0.0325(14) 0.0369(14) 0.0267(13) -0.0060(11) 0.0052(11) 0.0068(11)
C2 0.0317(13) 0.0310(13) 0.0288(13) -0.0023(10) 0.0092(11) 0.0043(11)
C7 0.0438(17) 0.0415(16) 0.0379(16) -0.0010(13) 0.0213(13) 0.0022(13)
C8 0.0480(18) 0.065(2) 0.0282(15) -0.0088(14) 0.0011(13) 0.0097(16)
C9 0.0310(15) 0.0487(18) 0.0545(19) -0.0163(14) 0.0114(13) -0.0079(13)
C10 0.0523(18) 0.0391(16) 0.0382(16) 0.0051(13) 0.0140(13) -0.0014(14)
C27 0.0375(17) 0.079(2) 0.0454(19) -0.0183(17) -0.0114(14) 0.0199(17)
C20 0.0443(17) 0.0520(19) 0.056(2) -0.0186(16) 0.0300(15) -0.0192(15)
C21 0.0521(18) 0.0465(17) 0.0372(16) -0.0023(13) 0.0248(14) -0.0070(14)
C22 0.0344(14) 0.0447(16) 0.0234(13) -0.0038(11) 0.0111(11) -0.0026(12)
C17 0.0211(12) 0.0401(15) 0.0255(12) -0.0041(11) 0.0082(10) -0.0032(10)
C16 0.0260(13) 0.0398(15) 0.0237(12) -0.0029(11) 0.0044(10) 0.0000(11)
C11 0.0267(13) 0.0351(14) 0.0220(12) -0.0016(10) 0.0037(10) 0.0027(11)
C41 0.0292(14) 0.0402(16) 0.0507(17) -0.0084(13) 0.0127(12) -0.0022(12)
C42 0.072(2) 0.0366(16) 0.0314(15) 0.0022(12) 0.0249(15) -0.0001(15)
C12 0.0313(14) 0.0366(15) 0.0270(13) -0.0005(11) 0.0044(11) 0.0000(11)
C13 0.0422(16) 0.0381(16) 0.0421(16) -0.0096(13) 0.0102(13) 0.0003(13)
C14 0.0411(17) 0.0491(18) 0.0484(18) -0.0154(14) 0.0199(14) 0.0005(14)
C15 0.0316(14) 0.0517(18) 0.0357(15) -0.0096(13) 0.0120(12) -0.0045(13)
C29 0.0387(15) 0.0281(13) 0.0297(13) -0.0056(11) 0.0102(11) -0.0008(11)
C30 0.0377(15) 0.0341(14) 0.0320(14) -0.0053(11) 0.0106(11) -0.0007(12)
C31 0.0353(15) 0.0421(16) 0.0445(16) -0.0039(13) 0.0120(13) -0.0009(13)
C32 0.0477(18) 0.0401(17) 0.0500(18) -0.0021(14) 0.0220(15) -0.0064(14)
C33 0.061(2) 0.0332(15) 0.0349(15) 0.0003(12) 0.0157(14) -0.0033(14)
C34 0.0474(16) 0.0286(14) 0.0315(14) -0.0058(11) 0.0077(12) -0.0008(12)
C35 0.0525(18) 0.0345(15) 0.0383(16) -0.0005(12) -0.0045(13) -0.0016(13)
C36 0.056(2) 0.053(2) 0.061(2) -0.0074(16) -0.0092(17) 0.0128(17)
C37 0.090(3) 0.049(2) 0.0385(18) 0.0014(15) -0.0066(17) 0.0016(19)
C38 0.0367(16) 0.0509(18) 0.0323(15) 0.0018(13) 0.0056(12) -0.0040(13)
C39 0.0474(19) 0.063(2) 0.051(2) 0.0127(17) 0.0003(15) 0.0048(16)
C40 0.067(2) 0.081(3) 0.0328(17) -0.0043(17) 0.0098(16) -0.001(2)
C23 0.0467(18) 0.062(2) 0.0238(14) 0.0049(13) -0.0008(12) -0.0072(15)
C25 0.059(2) 0.086(3) 0.045(2) -0.0015(19) -0.0058(17) 0.013(2)
C24 0.088(3) 0.079(3) 0.0321(17) -0.0137(17) -0.0057(17) 0.005(2)
C74 0.053(2) 0.061(2) 0.0350(16) -0.0068(15) 0.0167(14) -0.0251(16)
C71 0.0306(14) 0.0373(15) 0.0307(14) 0.0024(11) 0.0073(11) -0.0021(11)
C72 0.0298(13) 0.0369(14) 0.0237(12) -0.0020(10) 0.0050(10) -0.0012(11)
C67 0.0229(12) 0.0317(13) 0.0252(12) 0.0017(10) 0.0044(10) 0.0032(10)
C51 0.0242(12) 0.0299(13) 0.0235(12) -0.0024(10) 0.0030(10) -0.0009(10)
C56 0.0294(13) 0.0349(14) 0.0266(13) 0.0000(11) 0.0064(10) 0.0036(11)
C55 0.0285(14) 0.0371(14) 0.0353(15) -0.0021(12) 0.0109(11) 0.0033(11)
C58 0.0473(19) 0.066(2) 0.056(2) 0.0193(17) 0.0278(16) 0.0233(17)
C73 0.0498(18) 0.0450(17) 0.0389(16) -0.0105(14) 0.0102(14) -0.0098(14)
C69 0.0330(14) 0.0313(13) 0.0300(14) -0.0027(11) 0.0050(11) 0.0014(11)
C70 0.0290(13) 0.0337(14) 0.0332(14) -0.0008(11) 0.0037(11) -0.0053(11)
C68 0.0298(13) 0.0347(14) 0.0269(13) -0.0013(11) 0.0091(10) 0.0013(11)
C43 0.0218(12) 0.0307(13) 0.0246(12) 0.0003(10) 0.0065(9) -0.0023(10)
C48 0.0243(13) 0.0354(14) 0.0242(13) -0.0023(10) 0.0030(10) -0.0018(10)
C47 0.0238(13) 0.0347(14) 0.0289(13) -0.0013(11) 0.0073(10) 0.0003(10)
C46 0.0298(14) 0.0418(15) 0.0285(13) -0.0067(11) 0.0109(11) -0.0043(12)
C45 0.0259(13) 0.0438(16) 0.0262(13) -0.0059(11) 0.0040(10) -0.0045(11)
C44 0.0203(12) 0.0382(14) 0.0276(13) -0.0016(11) 0.0048(10) -0.0015(10)
C49 0.0342(16) 0.078(2) 0.0325(16) -0.0172(15) 0.0002(13) 0.0033(16)
C50 0.0277(14) 0.0443(16) 0.0372(15) -0.0071(12) 0.0075(11) 0.0012(12)
C54 0.0271(13) 0.0355(15) 0.0352(15) -0.0008(11) 0.0031(11) 0.0052(11)
C53 0.0301(14) 0.0324(14) 0.0276(13) -0.0026(10) 0.0025(11) 0.0008(11)
C57 0.0408(16) 0.0469(17) 0.0319(15) 0.0013(13) 0.0043(12) 0.0079(13)
C52 0.0247(13) 0.0352(14) 0.0262(13) -0.0044(11) 0.0073(10) -0.0001(11)
C59 0.0244(12) 0.0296(13) 0.0250(12) -0.0029(10) 0.0060(10) 0.0050(10)
C60 0.0272(13) 0.0325(14) 0.0269(13) -0.0028(10) 0.0059(10) 0.0036(10)
C61 0.0296(14) 0.0314(13) 0.0362(15) -0.0025(11) 0.0134(11) 0.0026(11)
C65 0.0411(16) 0.0413(16) 0.0485(18) -0.0052(14) 0.0197(14) -0.0037(13)
C62 0.0403(16) 0.0420(16) 0.0325(15) 0.0076(12) 0.0154(12) 0.0089(13)
C63 0.0305(14) 0.0495(17) 0.0276(14) 0.0049(12) 0.0056(11) 0.0098(12)
C66 0.0388(18) 0.085(3) 0.0354(17) 0.0149(16) 0.0030(14) 0.0044(17)
C64 0.0228(12) 0.0387(15) 0.0300(13) -0.0001(11) 0.0065(10) 0.0033(11)
C28 0.0484(19) 0.062(2) 0.0414(17) -0.0019(15) -0.0049(14) 0.0229(16)
C19 0.0251(14) 0.0581(19) 0.0491(18) -0.0241(15) 0.0135(13) -0.0087(13)
B3 0.0223(13) 0.0324(15) 0.0215(13) -0.0010(11) 0.0033(10) 0.0000(11)

loop_
_atom_type_symbol
_atom_type_description
_atom_type_scat_dispersion_real
_atom_type_scat_dispersion_imag
_atom_type_scat_source
C C 0.0033 0.0016 'International Tables Vol C Tables 4.2.6.8 and 6.1.1.4'
H H 0.0000 0.0000 'International Tables Vol C Tables 4.2.6.8 and 6.1.1.4'
B B 0.0013 0.0007 'International Tables Vol C Tables 4.2.6.8 and 6.1.1.4'
F F 0.0171 0.0103 'International Tables Vol C Tables 4.2.6.8 and 6.1.1.4'
P P 0.1023 0.0942 'International Tables Vol C Tables 4.2.6.8 and 6.1.1.4'
Ir Ir -1.4442 7.9887 'International Tables Vol C Tables 4.2.6.8 and 6.1.1.4'

loop_
_geom_angle_atom_site_label_1
_geom_angle_atom_site_label_2
_geom_angle_atom_site_label_3
_geom_angle
C26 Ir1 P1 94.77(8)
C26 Ir1 C1 162.62(10)
C26 Ir1 C5 131.56(11)
C26 Ir1 C4 102.43(10)
C26 Ir1 C3 102.31(10)
C26 Ir1 C17 67.80(10)
C18 Ir1 C26 38.60(11)
C18 Ir1 P1 105.22(8)
C18 Ir1 C1 141.56(10)
C18 Ir1 C5 108.47(10)
C18 Ir1 C4 98.88(10)
C18 Ir1 C3 121.66(10)
C18 Ir1 C2 158.67(10)
C18 Ir1 C17 38.14(9)
P1 Ir1 C5 133.23(7)
P1 Ir1 C4 155.72(6)
C1 Ir1 P1 100.26(7)
C1 Ir1 C5 35.79(9)
C1 Ir1 C4 60.67(9)
C4 Ir1 C5 36.01(9)
C3 Ir1 P1 123.18(7)
C3 Ir1 C1 62.02(9)
C3 Ir1 C5 60.70(9)
C3 Ir1 C4 36.40(10)
C3 Ir1 C17 156.60(9)
C2 Ir1 C26 132.72(10)
C2 Ir1 P1 94.31(7)
C2 Ir1 C1 37.83(9)
C2 Ir1 C5 61.20(9)
C2 Ir1 C4 61.42(9)
C2 Ir1 C3 37.38(10)
C2 Ir1 C17 159.34(9)
C17 Ir1 P1 79.66(7)
C17 Ir1 C1 123.39(9)
C17 Ir1 C5 108.97(9)
C17 Ir1 C4 122.65(9)
C18 C26 Ir1 69.67(14)
C18 C26 C27 115.4(3)
C18 C26 C28 123.2(3)
C27 C26 Ir1 115.0(2)
C27 C26 C28 107.0(3)
C28 C26 Ir1 123.0(2)
C26 C18 Ir1 71.73(15)
C17 C18 Ir1 73.18(14)
C17 C18 C26 117.9(2)
C19 C18 Ir1 120.16(19)
C19 C18 C26 124.4(3)
C19 C18 C17 117.3(3)
C11 P1 Ir1 108.84(9)
C41 P1 Ir1 117.23(10)
C41 P1 C11 105.18(12)
C42 P1 Ir1 115.77(11)
C42 P1 C11 107.69(13)
C42 P1 C41 101.24(15)
C6 C1 Ir1 132.46(19)
C5 C1 Ir1 74.08(15)
C5 C1 C6 125.6(2)
C5 C1 C2 107.2(2)
C2 C1 Ir1 68.44(14)
C2 C1 C6 126.0(2)
C1 C6 H6A 109.5
C1 C6 H6B 109.5
C1 C6 H6C 109.5
H6A C6 H6B 109.5
H6A C6 H6C 109.5
H6B C6 H6C 109.5
C1 C5 Ir1 70.13(15)
C1 C5 C4 108.9(2)
C1 C5 C10 126.5(3)
C4 C5 Ir1 71.59(15)
C4 C5 C10 124.0(3)
C10 C5 Ir1 131.13(19)
C5 C4 Ir1 72.40(14)
C5 C4 C9 124.0(3)
C3 C4 Ir1 69.63(15)
C3 C4 C5 108.0(2)
C3 C4 C9 126.8(3)
C9 C4 Ir1 133.22(19)
C4 C3 Ir1 73.96(14)
C4 C3 C2 107.7(2)
C4 C3 C8 127.4(3)
C2 C3 Ir1 69.23(14)
C2 C3 C8 124.3(3)
C8 C3 Ir1 128.9(2)
C1 C2 Ir1 73.74(14)
C1 C2 C7 126.3(2)
C3 C2 Ir1 73.38(14)
C3 C2 C1 108.1(2)
C3 C2 C7 123.9(2)
C7 C2 Ir1 130.55(19)
C2 C7 H7A 109.5
C2 C7 H7B 109.5
C2 C7 H7C 109.5
H7A C7 H7B 109.5
H7A C7 H7C 109.5
H7B C7 H7C 109.5
C3 C8 H8A 109.5
C3 C8 H8B 109.5
C3 C8 H8C 109.5
H8A C8 H8B 109.5
H8A C8 H8C 109.5
H8B C8 H8C 109.5
C4 C9 H9A 109.5
C4 C9 H9B 109.5
C4 C9 H9C 109.5
H9A C9 H9B 109.5
H9A C9 H9C 109.5
H9B C9 H9C 109.5
C5 C10 H10A 109.5
C5 C10 H10B 109.5
C5 C10 H10C 109.5
H10A C10 H10B 109.5
H10A C10 H10C 109.5
H10B C10 H10C 109.5
C26 C27 H27A 109.5
C26 C27 H27B 109.5
C26 C27 H27C 109.5
H27A C27 H27B 109.5
H27A C27 H27C 109.5
H27B C27 H27C 109.5
C21 C20 H20 119.3
C19 C20 H20 119.3
C19 C20 C21 121.4(3)
C20 C21 H21 119.5
C22 C21 C20 121.0(3)
C22 C21 H21 119.5
C21 C22 C17 119.6(3)
C21 C22 C23 121.7(3)
C17 C22 C23 118.7(2)
C18 C17 Ir1 68.68(13)
C18 C17 C22 118.8(2)
C18 C17 C16 118.7(2)
C22 C17 Ir1 115.83(18)
C22 C17 C16 113.7(2)
C16 C17 Ir1 113.66(16)
C11 C16 C17 122.8(2)
C11 C16 C15 120.4(2)
C15 C16 C17 116.8(2)
C16 C11 P1 110.85(19)
C16 C11 C12 120.4(2)
C12 C11 P1 128.5(2)
P1 C41 H41A 109.5
P1 C41 H41B 109.5
P1 C41 H41C 109.5
H41A C41 H41B 109.5
H41A C41 H41C 109.5
H41B C41 H41C 109.5
P1 C42 H42A 109.5
P1 C42 H42B 109.5
P1 C42 H42C 109.5
H42A C42 H42B 109.5
H42A C42 H42C 109.5
H42B C42 H42C 109.5
C11 C12 C29 124.5(2)
C13 C12 C11 117.4(2)
C13 C12 C29 118.1(2)
C12 C13 H13 118.9
C14 C13 C12 122.1(3)
C14 C13 H13 118.9
C13 C14 H14 120.0
C15 C14 C13 119.9(3)
C15 C14 H14 120.0
C16 C15 H15 120.2
C14 C15 C16 119.6(3)
C14 C15 H15 120.2
C30 C29 C12 118.4(2)
C34 C29 C12 120.7(2)
C34 C29 C30 120.8(3)
C29 C30 C38 121.7(2)
C31 C30 C29 118.6(3)
C31 C30 C38 119.6(3)
C30 C31 H31 119.7
C32 C31 C30 120.7(3)
C32 C31 H31 119.7
C31 C32 H32 119.9
C33 C32 C31 120.3(3)
C33 C32 H32 119.9
C32 C33 H33 119.2
C32 C33 C34 121.6(3)
C34 C33 H33 119.2
C29 C34 C35 122.1(3)
C33 C34 C29 117.9(3)
C33 C34 C35 120.0(3)
C34 C35 H35 107.7
C34 C35 C36 111.2(2)
C34 C35 C37 113.1(3)
C36 C35 H35 107.7
C36 C35 C37 109.1(3)
C37 C35 H35 107.7
C35 C36 H36A 109.5
C35 C36 H36B 109.5
C35 C36 H36C 109.5
H36A C36 H36B 109.5
H36A C36 H36C 109.5
H36B C36 H36C 109.5
C35 C37 H37A 109.5
C35 C37 H37B 109.5
C35 C37 H37C 109.5
H37A C37 H37B 109.5
H37A C37 H37C 109.5
H37B C37 H37C 109.5
C30 C38 H38 107.6
C30 C38 C39 114.6(3)
C39 C38 H38 107.6
C40 C38 C30 110.6(3)
C40 C38 H38 107.6
C40 C38 C39 108.7(3)
C38 C39 H39A 109.5
C38 C39 H39B 109.5
C38 C39 H39C 109.5
H39A C39 H39B 109.5
H39A C39 H39C 109.5
H39B C39 H39C 109.5
C38 C40 H40A 109.5
C38 C40 H40B 109.5
C38 C40 H40C 109.5
H40A C40 H40B 109.5
H40A C40 H40C 109.5
H40B C40 H40C 109.5
C22 C23 H23 107.7
C22 C23 C25 111.8(3)
C22 C23 C24 112.5(3)
C25 C23 H23 107.7
C24 C23 H23 107.7
C24 C23 C25 109.4(3)
C23 C25 H25A 109.5
C23 C25 H25B 109.5
C23 C25 H25C 109.5
H25A C25 H25B 109.5
H25A C25 H25C 109.5
H25B C25 H25C 109.5
C23 C24 H24A 109.5
C23 C24 H24B 109.5
C23 C24 H24C 109.5
H24A C24 H24B 109.5
H24A C24 H24C 109.5
H24B C24 H24C 109.5
F21 C74 F23 101.8(3)
F21 C74 C71 114.2(3)
F22 C74 F21 110.7(3)
F22 C74 F23 102.2(4)
F22 C74 C71 115.2(3)
F23 C74 C71 111.3(3)
C72 C71 C74 119.3(2)
C70 C71 C74 119.6(2)
C70 C71 C72 121.1(2)
C71 C72 H72 119.0
C71 C72 C67 122.0(2)
C67 C72 H72 119.0
C72 C67 B3 122.5(2)
C68 C67 C72 115.5(2)
C68 C67 B3 121.9(2)
C56 C51 C52 115.2(2)
C56 C51 B3 123.7(2)
C52 C51 B3 121.0(2)
C51 C56 H56 118.8
C55 C56 C51 122.5(2)
C55 C56 H56 118.8
C56 C55 C58 117.9(3)
C54 C55 C56 121.0(2)
C54 C55 C58 121.1(3)
F1 C58 F13 105.5(4)
F1 C58 F14 104.4(3)
F1 C58 C55 113.5(3)
F13 C58 F14 105.6(3)
F13 C58 C55 112.1(3)
F14 C58 C55 114.9(3)
F2 C73 F24 106.3(3)
F2 C73 C69 113.3(3)
F3 C73 F2 106.5(3)
F3 C73 F24 104.5(3)
F3 C73 C69 113.2(3)
F24 C73 C69 112.3(3)
C70 C69 C73 120.4(2)
C70 C69 C68 120.4(2)
C68 C69 C73 119.2(2)
C71 C70 C69 118.3(2)
C71 C70 H70 120.9
C69 C70 H70 120.9
C67 C68 H68 118.7
C69 C68 C67 122.6(2)
C69 C68 H68 118.7
C48 C43 C44 115.5(2)
C48 C43 B3 118.6(2)
C44 C43 B3 125.8(2)
C43 C48 H48 118.7
C47 C48 C43 122.5(2)
C47 C48 H48 118.7
C48 C47 C50 118.6(2)
C46 C47 C48 120.9(2)
C46 C47 C50 120.5(2)
C47 C46 H46 121.0
C47 C46 C45 118.1(2)
C45 C46 H46 121.0
C46 C45 C44 120.9(2)
C46 C45 C49 118.4(2)
C44 C45 C49 120.7(2)
C43 C44 H44 119.0
C45 C44 C43 122.0(2)
C45 C44 H44 119.0
F4 C49 C45 111.8(3)
F5 C49 F4 105.7(3)
F5 C49 F6 107.5(3)
F5 C49 C45 113.4(3)
F6 C49 F4 102.9(3)
F6 C49 C45 114.6(3)
F7 C50 C47 112.5(2)
F8 C50 F7 106.5(2)
F8 C50 F9 106.6(2)
F8 C50 C47 113.8(2)
F9 C50 F7 105.1(2)
F9 C50 C47 111.8(2)
C55 C54 H54 121.1
C53 C54 C55 117.8(2)
C53 C54 H54 121.1
C54 C53 C57 120.0(2)
C54 C53 C52 121.0(2)
C52 C53 C57 119.0(2)
F10 C57 F11 104.6(3)
F10 C57 F12 106.2(3)
F10 C57 C53 113.3(3)
F11 C57 C53 113.4(2)
F12 C57 F11 105.1(3)
F12 C57 C53 113.5(2)
C51 C52 H52 118.8
C53 C52 C51 122.3(2)
C53 C52 H52 118.8
C60 C59 B3 118.7(2)
C64 C59 C60 115.2(2)
C64 C59 B3 126.0(2)
C59 C60 H60 118.7
C61 C60 C59 122.5(2)
C61 C60 H60 118.7
C60 C61 C65 119.8(3)
C62 C61 C60 120.6(3)
C62 C61 C65 119.2(3)
F15 C65 F16 105.3(2)
F15 C65 C61 111.7(2)
F16 C65 C61 113.1(3)
F17 C65 F15 106.4(3)
F17 C65 F16 106.6(3)
F17 C65 C61 113.2(2)
C61 C62 H62 121.0
C61 C62 C63 118.1(3)
C63 C62 H62 121.0
C62 C63 C66 117.8(3)
C64 C63 C62 121.2(3)
C64 C63 C66 121.0(3)
F18 C66 C63 111.7(3)
F19 C66 F18 107.2(3)
F19 C66 F20 107.4(3)
F19 C66 C63 112.8(3)
F20 C66 F18 103.6(3)
F20 C66 C63 113.4(3)
C59 C64 H64 118.9
C63 C64 C59 122.2(2)
C63 C64 H64 118.9
C26 C28 H28A 109.5
C26 C28 H28B 109.5
C26 C28 H28C 109.5
H28A C28 H28B 109.5
H28A C28 H28C 109.5
H28B C28 H28C 109.5
C18 C19 H19 119.4
C20 C19 C18 121.3(3)
C20 C19 H19 119.4
C67 B3 C51 106.1(2)
C67 B3 C43 109.53(19)
C67 B3 C59 112.9(2)
C51 B3 C43 112.30(19)
C51 B3 C59 108.91(19)
C59 B3 C43 107.1(2)

loop_
_geom_bond_atom_site_label_1
_geom_bond_atom_site_label_2
_geom_bond_distance
Ir1 C26 2.224(3)
Ir1 C18 2.197(2)
Ir1 P1 2.2764(7)
Ir1 C1 2.270(2)
Ir1 C5 2.321(3)
Ir1 C4 2.311(3)
Ir1 C3 2.254(2)
Ir1 C2 2.199(2)
Ir1 C17 2.257(2)
C26 C18 1.461(4)
C26 C27 1.518(4)
C26 C28 1.523(5)
C18 C17 1.456(3)
C18 C19 1.439(4)
P1 C11 1.824(3)
P1 C41 1.820(3)
P1 C42 1.815(3)
F1 C58 1.288(5)
F2 C73 1.326(4)
F3 C73 1.325(4)
F4 C49 1.331(4)
F5 C49 1.294(4)
F6 C49 1.304(4)
F7 C50 1.349(3)
F8 C50 1.336(3)
F9 C50 1.346(3)
F10 C57 1.317(4)
F11 C57 1.334(4)
F12 C57 1.330(3)
F13 C58 1.294(5)
F14 C58 1.314(4)
F15 C65 1.331(3)
F16 C65 1.338(4)
F17 C65 1.330(4)
F18 C66 1.331(4)
F19 C66 1.308(4)
F20 C66 1.326(4)
F21 C74 1.288(4)
F22 C74 1.260(4)
F23 C74 1.327(5)
F24 C73 1.329(4)
C1 C6 1.509(3)
C1 C5 1.412(4)
C1 C2 1.450(4)
C6 H6A 0.9800
C6 H6B 0.9800
C6 H6C 0.9800
C5 C4 1.432(4)
C5 C10 1.496(4)
C4 C3 1.427(4)
C4 C9 1.500(4)
C3 C2 1.428(4)
C3 C8 1.508(4)
C2 C7 1.507(4)
C7 H7A 0.9800
C7 H7B 0.9800
C7 H7C 0.9800
C8 H8A 0.9800
C8 H8B 0.9800
C8 H8C 0.9800
C9 H9A 0.9800
C9 H9B 0.9800
C9 H9C 0.9800
C10 H10A 0.9800
C10 H10B 0.9800
C10 H10C 0.9800
C27 H27A 0.9800
C27 H27B 0.9800
C27 H27C 0.9800
C20 H20 0.9500
C20 C21 1.422(5)
C20 C19 1.344(5)
C21 H21 0.9500
C21 C22 1.356(4)
C22 C17 1.458(4)
C22 C23 1.526(4)
C17 C16 1.508(4)
C16 C11 1.393(4)
C16 C15 1.396(4)
C11 C12 1.414(4)
C41 H41A 0.9800
C41 H41B 0.9800
C41 H41C 0.9800
C42 H42A 0.9800
C42 H42B 0.9800
C42 H42C 0.9800
C12 C13 1.393(4)
C12 C29 1.505(4)
C13 H13 0.9500
C13 C14 1.387(4)
C14 H14 0.9500
C14 C15 1.379(4)
C15 H15 0.9500
C29 C30 1.413(4)
C29 C34 1.409(4)
C30 C31 1.393(4)
C30 C38 1.527(4)
C31 H31 0.9500
C31 C32 1.383(4)
C32 H32 0.9500
C32 C33 1.373(4)
C33 H33 0.9500
C33 C34 1.396(4)
C34 C35 1.521(4)
C35 H35 1.0000
C35 C36 1.533(5)
C35 C37 1.541(4)
C36 H36A 0.9800
C36 H36B 0.9800
C36 H36C 0.9800
C37 H37A 0.9800
C37 H37B 0.9800
C37 H37C 0.9800
C38 H38 1.0000
C38 C39 1.537(4)
C38 C40 1.527(4)
C39 H39A 0.9800
C39 H39B 0.9800
C39 H39C 0.9800
C40 H40A 0.9800
C40 H40B 0.9800
C40 H40C 0.9800
C23 H23 1.0000
C23 C25 1.535(5)
C23 C24 1.531(5)
C25 H25A 0.9800
C25 H25B 0.9800
C25 H25C 0.9800
C24 H24A 0.9800
C24 H24B 0.9800
C24 H24C 0.9800
C74 C71 1.493(4)
C71 C72 1.393(4)
C71 C70 1.381(4)
C72 H72 0.9500
C72 C67 1.404(3)
C67 C68 1.400(4)
C67 B3 1.642(4)
C51 C56 1.402(3)
C51 C52 1.402(4)
C51 B3 1.644(4)
C56 H56 0.9500
C56 C55 1.388(4)
C55 C58 1.494(4)
C55 C54 1.385(4)
C73 C69 1.491(4)
C69 C70 1.386(4)
C69 C68 1.394(4)
C70 H70 0.9500
C68 H68 0.9500
C43 C48 1.398(3)
C43 C44 1.402(3)
C43 B3 1.649(4)
C48 H48 0.9500
C48 C47 1.392(4)
C47 C46 1.381(4)
C47 C50 1.497(4)
C46 H46 0.9500
C46 C45 1.386(4)
C45 C44 1.397(4)
C45 C49 1.496(4)
C44 H44 0.9500
C54 H54 0.9500
C54 C53 1.384(4)
C53 C57 1.490(4)
C53 C52 1.392(4)
C52 H52 0.9500
C59 C60 1.407(4)
C59 C64 1.404(3)
C59 B3 1.647(4)
C60 H60 0.9500
C60 C61 1.390(4)
C61 C65 1.493(4)
C61 C62 1.384(4)
C62 H62 0.9500
C62 C63 1.387(4)
C63 C66 1.503(4)
C63 C64 1.386(4)
C64 H64 0.9500
C28 H28A 0.9800
C28 H28B 0.9800
C28 H28C 0.9800
C19 H19 0.9500
